data_7223606
loop_
_publ_author_name
'Ge, Feijie'
'Dan, Yi'
'Al-Khafaji, Yahya'
'Prior, Timothy J.'
'Jiang, Long'
'Elsegood, Mark Robert James'
'Redshaw, Carl'

_publ_section_title
;
 Vanadyl phenolate complexes for ring opening homo- and co-polymerisation
 of &#xF065;epsilon-caprolactone, L-lactide and rac-lactide
;
_journal_name_full 'RSC Adv.'
_journal_paper_doi 10.1039/C5RA24816G
_journal_year 2015
_chemical_formula_moiety 'C 64 H86 O4'
_chemical_formula_sum 'C64 H86 O4'
_chemical_formula_weight 919.32
_space_group_crystal_system monoclinic
_space_group_IT_number 14
_space_group_name_Hall '-P 2yn'
_space_group_name_H-M_alt 'P 1 21/n 1'
_symmetry_space_group_name_Hall '-P 2yn'
_symmetry_space_group_name_H-M 'P 1 21/n 1'
_atom_sites_solution_hydrogens geom
_audit_creation_method SHELXL-2014/7
_audit_update_record
;
2015-06-02 deposited with the CCDC.
2015-12-18 downloaded from the CCDC.
;
_cell_angle_alpha 90
_cell_angle_beta 97.721(14)
_cell_angle_gamma 90
_cell_formula_units_Z 2
_cell_length_a 10.9672(8)
_cell_length_b 18.3003(13)
_cell_length_c 14.5447(10)
_cell_measurement_reflns_used 31114
_cell_measurement_temperature 100(2)
_cell_measurement_theta_max 27.5
_cell_measurement_theta_min 2.5
_cell_volume 2892.7(4)
_computing_cell_refinement
;
CrystalClear-SM Expert 3.1 b27 (Rigaku, 20112)
;
_computing_data_collection
;
CrystalClear-SM Expert 3.1 b27 (Rigaku, 20112)
;
_computing_data_reduction
;
CrystalClear-SM Expert 3.1 b27 (Rigaku, 20112)
;
_computing_structure_refinement 'SHELXL-2014/7 (Sheldrick, 2014)'
_computing_structure_solution
;
Superflip (Palatinus L. & Chapuis G., 2007)
;
_diffrn_ambient_temperature 100(2)
_diffrn_detector_area_resol_mean 28.5714
_diffrn_measured_fraction_theta_full 0.992
_diffrn_measured_fraction_theta_max 0.984
_diffrn_measurement_device_type 'Rigaku HG Saturn724+ (2x2 bin mode)'
_diffrn_measurement_method 'profile data from \w-scans'
_diffrn_radiation_type MoK\a
_diffrn_radiation_wavelength 0.71075
_diffrn_reflns_av_R_equivalents 0.0651
_diffrn_reflns_av_unetI/netI 0.0467
_diffrn_reflns_laue_measured_fraction_full 0.992
_diffrn_reflns_laue_measured_fraction_max 0.984
_diffrn_reflns_limit_h_max 12
_diffrn_reflns_limit_h_min -14
_diffrn_reflns_limit_k_max 23
_diffrn_reflns_limit_k_min -23
_diffrn_reflns_limit_l_max 18
_diffrn_reflns_limit_l_min -18
_diffrn_reflns_number 36590
_diffrn_reflns_point_group_measured_fraction_full 0.992
_diffrn_reflns_point_group_measured_fraction_max 0.984
_diffrn_reflns_theta_full 25.242
_diffrn_reflns_theta_max 27.524
_diffrn_reflns_theta_min 2.457
_diffrn_source 'Rotating Anode'
_exptl_absorpt_coefficient_mu 0.064
_exptl_absorpt_correction_T_max 1.000
_exptl_absorpt_correction_T_min 0.828
_exptl_absorpt_correction_type multi-scan
_exptl_absorpt_process_details
;
Implemented within Rigaku CrystalClear software. 
CrystalClear 2.1 b31
;
_exptl_crystal_colour 'Pale Yellow'
_exptl_crystal_density_diffrn 1.055
_exptl_crystal_description 'Cut Block'
_exptl_crystal_F_000 1004
_exptl_crystal_size_max 0.13
_exptl_crystal_size_mid 0.06
_exptl_crystal_size_min 0.02
_refine_diff_density_max 0.417
_refine_diff_density_min -0.360
_refine_diff_density_rms 0.055
_refine_ls_extinction_method none
_refine_ls_goodness_of_fit_ref 1.035
_refine_ls_hydrogen_treatment mixed
_refine_ls_matrix_type full
_refine_ls_number_parameters 314
_refine_ls_number_reflns 6556
_refine_ls_number_restraints 6
_refine_ls_restrained_S_all 1.035
_refine_ls_R_factor_all 0.1103
_refine_ls_R_factor_gt 0.0709
_refine_ls_shift/su_max 0.000
_refine_ls_shift/su_mean 0.000
_refine_ls_structure_factor_coef Fsqd
_refine_ls_weighting_details 'w=1/[\s^2^(Fo^2^)+(0.0940P)^2^+1.9957P] where P=(Fo^2^+2Fc^2^)/3'
_refine_ls_weighting_scheme calc
_refine_ls_wR_factor_gt 0.1824
_refine_ls_wR_factor_ref 0.2076
_reflns_Friedel_coverage 0.000
_reflns_number_gt 4404
_reflns_number_total 6556
_reflns_threshold_expression 'I > 2\s(I)'
_cod_data_source_file c5ra24816g2.cif
_cod_data_source_block spiro1
_cod_depositor_comments
;
The following automatic conversions were performed:

'_exptl_absorpt_correction_type' value 'Multi-scan' changed to
'multi-scan' according to
/usr/data/users/saulius/crontab/automatic-downloads/rss-feeds/RSC/lib/dictionaries/cif_core.dic
dictionary named 'cif_core.dic' version 2.4.2 from 2011-04-26.

Automatic conversion script
Id: cif_fix_values 4268 2015-11-12 08:31:59Z antanas 
;
_cod_database_code 7223606
_shelx_shelxl_version_number 2014/7
_shelx_space_group_comment
;
The symmetry employed for this shelxl refinement is uniquely defined
by the following loop, which should always be used as a source of
symmetry information in preference to the above space-group names.
They are only intended as comments.
;
_shelx_estimated_absorpt_t_min 0.992
_shelx_estimated_absorpt_t_max 0.999

loop_
_space_group_symop_operation_xyz
'x, y, z'
'-x+1/2, y+1/2, -z+1/2'
'-x, -y, -z'
'x-1/2, -y-1/2, z-1/2'

loop_
_atom_site_label
_atom_site_type_symbol
_atom_site_fract_x
_atom_site_fract_y
_atom_site_fract_z
_atom_site_U_iso_or_equiv
_atom_site_adp_type
_atom_site_occupancy
_atom_site_site_symmetry_order
_atom_site_calc_flag
_atom_site_refinement_flags_posn
_atom_site_refinement_flags_adp
_atom_site_refinement_flags_occupancy
_atom_site_disorder_assembly
_atom_site_disorder_group
C1 C 0.4703(2) 0.35326(12) 0.23774(16) 0.0297(5) Uani 1 1 d . . . . .
C2 C 0.5094(2) 0.34067(11) 0.33045(16) 0.0285(5) Uani 1 1 d . . . . .
C3 C 0.4674(2) 0.28016(12) 0.37517(17) 0.0316(5) Uani 1 1 d D . . . .
H3 H 0.4956(5) 0.2714(2) 0.4422(12) 0.038 Uiso 1 1 calc DR U . . .
C4 C 0.3852(2) 0.23189(12) 0.32478(18) 0.0331(5) Uani 1 1 d . . . . .
C5 C 0.3468(2) 0.24791(13) 0.23093(17) 0.0340(5) Uani 1 1 d D . . . .
H5 H 0.2888(11) 0.2151(6) 0.1968(7) 0.041 Uiso 1 1 calc DR U . . .
C6 C 0.3864(2) 0.30783(12) 0.18356(16) 0.0318(5) Uani 1 1 d . . . . .
C11 C 0.3451(2) 0.32208(14) 0.07946(16) 0.0350(5) Uani 1 1 d . . . . .
C7 C 0.3380(2) 0.16298(12) 0.37022(19) 0.0374(6) Uani 1 1 d . . . . .
C9A C 0.3994(4) 0.1521(2) 0.4713(3) 0.0523(6) Uiso 0.657(3) 1 d . U P A 1
H9A H 0.3846 0.1952 0.5081 0.078 Uiso 0.657(3) 1 calc R U P A 1
H9B H 0.3643 0.1089 0.4977 0.078 Uiso 0.657(3) 1 calc R U P A 1
H9C H 0.4881 0.1453 0.4721 0.078 Uiso 0.657(3) 1 calc R U P A 1
C10A C 0.2011(4) 0.1726(3) 0.3741(3) 0.0523(6) Uiso 0.657(3) 1 d . U P A 1
H10A H 0.1879 0.2164 0.4103 0.078 Uiso 0.657(3) 1 calc R U P A 1
H10B H 0.1579 0.1779 0.3110 0.078 Uiso 0.657(3) 1 calc R U P A 1
H10C H 0.1695 0.1297 0.4035 0.078 Uiso 0.657(3) 1 calc R U P A 1
C8A C 0.3618(4) 0.0965(2) 0.3154(3) 0.0523(6) Uiso 0.657(3) 1 d . U P A 1
H8A H 0.4505 0.0915 0.3139 0.078 Uiso 0.657(3) 1 calc R U P A 1
H8B H 0.3311 0.0531 0.3445 0.078 Uiso 0.657(3) 1 calc R U P A 1
H8C H 0.3195 0.1014 0.2519 0.078 Uiso 0.657(3) 1 calc R U P A 1
C9B C 0.4494(8) 0.1119(5) 0.4017(6) 0.0523(6) Uiso 0.343(3) 1 d . U P A 2
H9D H 0.4922 0.1007 0.3484 0.078 Uiso 0.343(3) 1 calc R U P A 2
H9E H 0.5062 0.1365 0.4497 0.078 Uiso 0.343(3) 1 calc R U P A 2
H9F H 0.4200 0.0665 0.4267 0.078 Uiso 0.343(3) 1 calc R U P A 2
C8B C 0.2540(8) 0.1131(5) 0.2971(6) 0.0523(6) Uiso 0.343(3) 1 d . U P A 2
H8D H 0.2990 0.1014 0.2451 0.078 Uiso 0.343(3) 1 calc R U P A 2
H8E H 0.2330 0.0678 0.3273 0.078 Uiso 0.343(3) 1 calc R U P A 2
H8F H 0.1784 0.1396 0.2738 0.078 Uiso 0.343(3) 1 calc R U P A 2
C10B C 0.2729(8) 0.1806(5) 0.4468(6) 0.0523(6) Uiso 0.343(3) 1 d . U P A 2
H10D H 0.2447 0.1354 0.4734 0.078 Uiso 0.343(3) 1 calc R U P A 2
H10E H 0.3279 0.2069 0.4942 0.078 Uiso 0.343(3) 1 calc R U P A 2
H10F H 0.2018 0.2114 0.4249 0.078 Uiso 0.343(3) 1 calc R U P A 2
C12 C 0.2862(3) 0.39908(16) 0.06678(19) 0.0458(6) Uani 1 1 d . . . . .
H12A H 0.3458 0.4359 0.0932 0.069 Uiso 1 1 calc R U . . .
H12B H 0.2130 0.4011 0.0986 0.069 Uiso 1 1 calc R U . . .
H12C H 0.2627 0.4088 0.0005 0.069 Uiso 1 1 calc R U . . .
C13 C 0.2513(3) 0.26622(17) 0.03715(19) 0.0494(7) Uani 1 1 d . . . . .
H13A H 0.2262 0.2779 -0.0284 0.074 Uiso 1 1 calc R U . . .
H13B H 0.1791 0.2675 0.0702 0.074 Uiso 1 1 calc R U . . .
H13C H 0.2880 0.2173 0.0424 0.074 Uiso 1 1 calc R U . . .
C14 C 0.4591(2) 0.31920(16) 0.02818(19) 0.0455(6) Uani 1 1 d . . . . .
H14A H 0.4969 0.2707 0.0360 0.068 Uiso 1 1 calc R U . . .
H14B H 0.5187 0.3563 0.0539 0.068 Uiso 1 1 calc R U . . .
H14C H 0.4344 0.3288 -0.0380 0.068 Uiso 1 1 calc R U . . .
C15 C 0.5960(2) 0.40058(11) 0.36958(16) 0.0298(5) Uani 1 1 d . . . . .
H15 H 0.6749 0.3785 0.3995 0.036 Uiso 1 1 calc R U . . .
C16 C 0.5448(2) 0.45068(11) 0.43796(16) 0.0292(5) Uani 1 1 d . . . . .
C17 C 0.6204(2) 0.47585(12) 0.51606(17) 0.0320(5) Uani 1 1 d D . . . .
H17 H 0.7032 0.4595 0.5279 0.038 Uiso 1 1 calc DR U . . .
C18 C 0.4237(2) 0.47542(12) 0.42307(17) 0.0333(5) Uani 1 1 d D . . . .
H18 H 0.3703 0.4587 0.3704 0.040 Uiso 1 1 calc DR U . . .
C19 C 0.7419(2) 0.41072(12) 0.25247(17) 0.0328(5) Uani 1 1 d . . . . .
C20 C 0.6183(2) 0.44044(12) 0.27424(16) 0.0317(5) Uani 1 1 d . . . . .
C21 C 0.6160(2) 0.52194(12) 0.27926(16) 0.0332(5) Uani 1 1 d D . . . .
H21 H 0.5365(15) 0.5484(5) 0.2639(3) 0.040 Uiso 1 1 calc DR U . . .
C22 C 0.7198(2) 0.55984(11) 0.30414(16) 0.0324(5) Uani 1 1 d . . . . .
C23 C 0.8371(2) 0.52038(12) 0.32060(16) 0.0327(5) Uani 1 1 d D . . . .
H23 H 0.9093(13) 0.5477(5) 0.3492(6) 0.039 Uiso 1 1 calc DR U . . .
C24 C 0.8541(2) 0.44952(12) 0.29959(15) 0.0299(5) Uani 1 1 d . . . . .
C25 C 0.7241(2) 0.64306(12) 0.31689(18) 0.0369(6) Uani 1 1 d . . . . .
C26 C 0.5957(3) 0.67679(14) 0.2979(2) 0.0498(7) Uani 1 1 d . . . . .
H26A H 0.5431 0.6559 0.3406 0.075 Uiso 1 1 calc R U . . .
H26B H 0.5600 0.6663 0.2338 0.075 Uiso 1 1 calc R U . . .
H26C H 0.6015 0.7298 0.3071 0.075 Uiso 1 1 calc R U . . .
C27 C 0.7766(3) 0.66191(15) 0.4168(2) 0.0560(8) Uani 1 1 d . . . . .
H27A H 0.7240 0.6409 0.4594 0.084 Uiso 1 1 calc R U . . .
H27B H 0.7797 0.7151 0.4244 0.084 Uiso 1 1 calc R U . . .
H27C H 0.8598 0.6418 0.4308 0.084 Uiso 1 1 calc R U . . .
C28 C 0.8056(3) 0.67630(14) 0.2496(2) 0.0536(8) Uani 1 1 d . . . . .
H28A H 0.8067 0.7296 0.2561 0.080 Uiso 1 1 calc R U . . .
H28B H 0.7726 0.6631 0.1858 0.080 Uiso 1 1 calc R U . . .
H28C H 0.8896 0.6573 0.2641 0.080 Uiso 1 1 calc R U . . .
C29 C 0.9764(2) 0.40937(12) 0.31669(18) 0.0351(5) Uani 1 1 d . . . . .
C30 C 0.9578(2) 0.33977(13) 0.37286(19) 0.0398(6) Uani 1 1 d . . . . .
H30A H 0.9372 0.3535 0.4341 0.060 Uiso 1 1 calc R U . . .
H30B H 1.0337 0.3109 0.3803 0.060 Uiso 1 1 calc R U . . .
H30C H 0.8906 0.3107 0.3399 0.060 Uiso 1 1 calc R U . . .
C31 C 1.0222(3) 0.38974(15) 0.2252(2) 0.0475(7) Uani 1 1 d . . . . .
H31A H 0.9618 0.3582 0.1886 0.071 Uiso 1 1 calc R U . . .
H31B H 1.1010 0.3639 0.2379 0.071 Uiso 1 1 calc R U . . .
H31C H 1.0334 0.4345 0.1903 0.071 Uiso 1 1 calc R U . . .
C32 C 1.0751(2) 0.45584(14) 0.3746(2) 0.0438(6) Uani 1 1 d . . . . .
H32A H 1.0914 0.4998 0.3397 0.066 Uiso 1 1 calc R U . . .
H32B H 1.1510 0.4273 0.3883 0.066 Uiso 1 1 calc R U . . .
H32C H 1.0459 0.4701 0.4328 0.066 Uiso 1 1 calc R U . . .
O1 O 0.52033(15) 0.41580(8) 0.20463(11) 0.0340(4) Uani 1 1 d . . . . .
O2 O 0.74610(16) 0.35716(9) 0.20327(13) 0.0414(4) Uani 1 1 d . . . . .

loop_
_atom_site_aniso_label
_atom_site_aniso_U_11
_atom_site_aniso_U_22
_atom_site_aniso_U_33
_atom_site_aniso_U_23
_atom_site_aniso_U_13
_atom_site_aniso_U_12
C1 0.0274(11) 0.0293(10) 0.0321(12) -0.0045(9) 0.0035(9) -0.0005(8)
C2 0.0256(11) 0.0301(10) 0.0295(12) -0.0065(8) 0.0023(9) 0.0009(8)
C3 0.0307(12) 0.0293(11) 0.0344(13) -0.0029(9) 0.0031(10) 0.0002(9)
C4 0.0268(12) 0.0296(11) 0.0435(14) -0.0074(9) 0.0075(10) -0.0004(8)
C5 0.0261(12) 0.0357(11) 0.0393(13) -0.0111(10) 0.0012(10) -0.0035(9)
C6 0.0269(12) 0.0362(12) 0.0319(12) -0.0084(9) 0.0026(9) 0.0006(9)
C11 0.0315(12) 0.0465(13) 0.0258(12) -0.0059(10) -0.0001(10) -0.0015(10)
C7 0.0383(14) 0.0305(11) 0.0440(15) -0.0020(10) 0.0073(11) -0.0072(9)
C12 0.0403(15) 0.0605(17) 0.0358(14) 0.0006(12) 0.0021(11) 0.0056(12)
C13 0.0451(16) 0.0632(17) 0.0385(15) -0.0106(13) 0.0002(12) -0.0119(13)
C14 0.0403(15) 0.0590(16) 0.0372(15) -0.0140(12) 0.0058(12) -0.0033(12)
C15 0.0282(11) 0.0264(10) 0.0343(12) -0.0045(9) 0.0028(9) -0.0014(8)
C16 0.0289(11) 0.0260(10) 0.0320(12) -0.0048(8) 0.0020(9) -0.0022(8)
C17 0.0234(11) 0.0337(11) 0.0373(13) -0.0070(9) -0.0015(9) 0.0011(9)
C18 0.0288(12) 0.0353(11) 0.0334(12) -0.0102(9) -0.0043(9) -0.0019(9)
C19 0.0398(13) 0.0267(10) 0.0323(12) 0.0005(9) 0.0056(10) -0.0013(9)
C20 0.0340(12) 0.0303(11) 0.0294(12) -0.0048(9) -0.0012(10) -0.0028(9)
C21 0.0364(13) 0.0315(11) 0.0311(12) 0.0010(9) 0.0017(10) 0.0014(9)
C22 0.0436(14) 0.0245(10) 0.0285(12) 0.0023(8) 0.0023(10) -0.0002(9)
C23 0.0352(13) 0.0272(10) 0.0338(13) 0.0036(9) -0.0017(10) -0.0049(9)
C24 0.0360(13) 0.0281(10) 0.0260(11) 0.0019(8) 0.0057(9) -0.0026(9)
C25 0.0467(15) 0.0232(10) 0.0399(14) 0.0029(9) 0.0022(11) 0.0012(9)
C26 0.0508(17) 0.0302(12) 0.068(2) 0.0008(12) 0.0056(14) 0.0042(11)
C27 0.072(2) 0.0330(13) 0.0588(19) -0.0112(12) -0.0066(16) -0.0006(13)
C28 0.0583(18) 0.0308(13) 0.075(2) 0.0119(13) 0.0206(16) -0.0005(12)
C29 0.0341(13) 0.0291(11) 0.0415(14) 0.0032(9) 0.0035(11) -0.0001(9)
C30 0.0390(14) 0.0325(12) 0.0475(16) 0.0055(10) 0.0050(12) 0.0017(10)
C31 0.0473(16) 0.0444(14) 0.0545(18) 0.0058(12) 0.0209(14) 0.0059(12)
C32 0.0330(13) 0.0390(13) 0.0586(18) 0.0073(12) 0.0031(12) -0.0001(10)
O1 0.0366(9) 0.0351(8) 0.0284(9) -0.0030(6) -0.0021(7) -0.0054(7)
O2 0.0467(10) 0.0336(9) 0.0437(10) -0.0093(7) 0.0058(8) 0.0002(7)

loop_
_atom_type_symbol
_atom_type_description
_atom_type_scat_dispersion_real
_atom_type_scat_dispersion_imag
_atom_type_scat_source
C C 0.0033 0.0016 'International Tables Vol C Tables 4.2.6.8 and 6.1.1.4'
H H 0.0000 0.0000 'International Tables Vol C Tables 4.2.6.8 and 6.1.1.4'
O O 0.0106 0.0060 'International Tables Vol C Tables 4.2.6.8 and 6.1.1.4'

loop_
_geom_angle_atom_site_label_1
_geom_angle_atom_site_label_2
_geom_angle_atom_site_label_3
_geom_angle
_geom_angle_site_symmetry_1
C2 C1 O1 113.16(19) .
C2 C1 C6 123.0(2) .
O1 C1 C6 123.8(2) .
C1 C2 C3 120.7(2) .
C1 C2 C15 110.13(19) .
C3 C2 C15 129.1(2) .
C2 C3 C4 119.2(2) .
C3 C4 C5 117.8(2) .
C3 C4 C7 121.4(2) .
C5 C4 C7 120.8(2) .
C6 C5 C4 124.8(2) .
C5 C6 C1 114.4(2) .
C5 C6 C11 123.2(2) .
C1 C6 C11 122.4(2) .
C13 C11 C14 109.3(2) .
C13 C11 C6 112.1(2) .
C14 C11 C6 108.6(2) .
C13 C11 C12 108.3(2) .
C14 C11 C12 109.0(2) .
C6 C11 C12 109.44(19) .
C8A C7 C10A 111.0(3) .
C8A C7 C9A 108.5(3) .
C10A C7 C9A 106.6(3) .
C10B C7 C4 112.2(4) .
C8A C7 C4 110.0(3) .
C10A C7 C4 108.1(2) .
C9A C7 C4 112.6(2) .
C10B C7 C9B 111.0(5) .
C4 C7 C9B 108.7(4) .
C10B C7 C8B 110.0(5) .
C4 C7 C8B 112.2(4) .
C9B C7 C8B 102.3(5) .
C2 C15 C16 114.63(18) .
C2 C15 C20 99.46(17) .
C16 C15 C20 113.75(17) .
C17 C16 C18 118.0(2) .
C17 C16 C15 120.3(2) .
C18 C16 C15 121.6(2) .
C18 C17 C16 120.9(2) 3_666
C17 C18 C16 121.1(2) 3_666
O2 C19 C24 123.7(2) .
O2 C19 C20 120.8(2) .
C24 C19 C20 115.50(19) .
O1 C20 C21 109.27(18) .
O1 C20 C19 109.84(18) .
C21 C20 C19 112.66(19) .
O1 C20 C15 106.06(17) .
C21 C20 C15 113.81(18) .
C19 C20 C15 104.92(18) .
C22 C21 C20 120.7(2) .
C21 C22 C23 118.9(2) .
C21 C22 C25 123.8(2) .
C23 C22 C25 117.2(2) .
C24 C23 C22 125.4(2) .
C23 C24 C19 115.3(2) .
C23 C24 C29 124.9(2) .
C19 C24 C29 119.75(19) .
C26 C25 C27 107.5(2) .
C26 C25 C22 111.5(2) .
C27 C25 C22 109.9(2) .
C26 C25 C28 109.0(2) .
C27 C25 C28 109.8(2) .
C22 C25 C28 109.1(2) .
C24 C29 C31 111.0(2) .
C24 C29 C32 111.32(19) .
C31 C29 C32 108.5(2) .
C24 C29 C30 108.03(19) .
C31 C29 C30 110.5(2) .
C32 C29 C30 107.5(2) .
C1 O1 C20 107.83(17) .

loop_
_geom_bond_atom_site_label_1
_geom_bond_atom_site_label_2
_geom_bond_distance
_geom_bond_site_symmetry_2
C1 C2 1.378(3) .
C1 O1 1.383(3) .
C1 C6 1.402(3) .
C2 C3 1.394(3) .
C2 C15 1.511(3) .
C3 C4 1.397(3) .
C4 C5 1.404(3) .
C4 C7 1.545(3) .
C5 C6 1.395(3) .
C6 C11 1.543(3) .
C11 C13 1.521(3) .
C11 C14 1.541(4) .
C11 C12 1.551(4) .
C7 C10B 1.438(9) .
C7 C8A 1.497(5) .
C7 C10A 1.519(5) .
C7 C9A 1.545(5) .
C7 C9B 1.557(9) .
C7 C8B 1.597(9) .
C15 C16 1.515(3) .
C15 C20 1.614(3) .
C16 C17 1.391(3) .
C16 C18 1.393(3) .
C17 C18 1.388(3) 3_666
C18 C17 1.388(3) 3_666
C19 O2 1.218(3) .
C19 C24 1.504(3) .
C19 C20 1.533(3) .
C20 O1 1.446(3) .
C20 C21 1.494(3) .
C21 C22 1.341(3) .
C22 C23 1.467(3) .
C22 C25 1.534(3) .
C23 C24 1.351(3) .
C24 C29 1.520(3) .
C25 C26 1.528(4) .
C25 C27 1.529(4) .
C25 C28 1.537(4) .
C29 C31 1.528(4) .
C29 C32 1.536(3) .
C29 C30 1.541(3) .
